data_1529279
loop_
_publ_author_name
'Itoh, Takahito'
'Nomura, Shinji'
'Nakasho, Hirofumi'
'Uno, Takahiro'
'Kubo, Masataka'
'Tohnai, Norimitsu'
'Miyata, Mikiji'

_publ_section_title
;
 Halogen Bond Effect for Single-Crystal-to-Single-Crystal Transformation:
 Topochemical Polymerization of Substituted Quinodimethane
;
_journal_issue 15
_journal_name_full Macromolecules
_journal_page_first 5450
_journal_paper_doi 10.1021/acs.macromol.5b01078
_journal_volume 48
_journal_year 2015
_chemical_formula_sum 'C10 H10 Br2 O4'
_chemical_formula_weight 353.99
_space_group_IT_number 2
_symmetry_cell_setting triclinic
_symmetry_Int_Tables_number 2
_symmetry_space_group_name_Hall '-P 1'
_symmetry_space_group_name_H-M 'P -1'
_cell_angle_alpha 98.28(2)
_cell_angle_beta 103.43(2)
_cell_angle_gamma 106.30(2)
_cell_formula_units_Z 2
_cell_length_a 6.795(2)
_cell_length_b 8.051(2)
_cell_length_c 11.928(3)
_cell_measurement_reflns_used 3852
_cell_measurement_temperature 93.2
_cell_measurement_theta_max 68.2
_cell_measurement_theta_min 3.9
_cell_volume 593.7(3)
_computing_cell_refinement PROCESS-AUTO
_computing_data_collection PROCESS-AUTO
_computing_data_reduction 'teXsan Ver. 1.10'
_computing_publication_material 'teXsan Ver. 1.10'
_computing_structure_refinement 'teXsan Ver. 1.10'
_computing_structure_solution SIR92
_diffrn_measured_fraction_theta_full 0.9056
_diffrn_measured_fraction_theta_max 0.9056
_diffrn_measurement_device_type 'Rigaku RAXIS-RAPID Imaging Plate'
_diffrn_measurement_method \w
_diffrn_radiation_type 'Cu K\a'
_diffrn_radiation_wavelength 1.5419
_diffrn_reflns_av_R_equivalents 0.129
_diffrn_reflns_limit_h_max 8
_diffrn_reflns_limit_h_min 0
_diffrn_reflns_limit_k_max 8
_diffrn_reflns_limit_k_min -9
_diffrn_reflns_limit_l_max 13
_diffrn_reflns_limit_l_min -14
_diffrn_reflns_number 5060
_diffrn_reflns_theta_full 68.21
_diffrn_reflns_theta_max 68.21
_exptl_absorpt_coefficient_mu 8.672
_exptl_absorpt_correction_T_max 0.648
_exptl_absorpt_correction_T_min 0.285
_exptl_absorpt_correction_type multi-scan
_exptl_absorpt_process_details '(Higashi, 1995)'
_exptl_crystal_colour colorless
_exptl_crystal_density_diffrn 1.980
_exptl_crystal_density_method 'not measured'
_exptl_crystal_description platelet
_exptl_crystal_size_max 0.150
_exptl_crystal_size_mid 0.100
_exptl_crystal_size_min 0.050
_refine_diff_density_max 2.45
_refine_diff_density_min -2.09
_refine_ls_extinction_method none
_refine_ls_goodness_of_fit_ref 1.322
_refine_ls_hydrogen_treatment noref
_refine_ls_number_parameters 145
_refine_ls_number_reflns 1956
_refine_ls_R_factor_gt 0.1324
_refine_ls_shift/su_max 0.0007
_refine_ls_structure_factor_coef Fsqd
_refine_ls_weighting_details 'w = 1/[\s^2^(Fo^2^) + (0.05000(Max(Fo^2^,0) + 2Fc^2^)/3)^2^]'
_refine_ls_weighting_scheme calc
_refine_ls_wR_factor_ref 0.2992
_reflns_number_gt 784
_reflns_number_total 1956
_reflns_threshold_expression F^2^>2.0\s(F^2^)
_cod_data_source_file ma5b01078_si_002.cif
_cod_data_source_block Br
_cod_depositor_comments 'Adding full bibliography for 1529278--1529279.cif.'
_cod_original_cell_volume 593.8(3)
_cod_original_sg_symbol_H-M 'P -1         '
_cod_original_formula_sum 'C10 H10 Br2 O4 '
_cod_database_code 1529279

loop_
_symmetry_equiv_pos_as_xyz
x,y,z
-x,-y,-z

loop_
_atom_site_label
_atom_site_type_symbol
_atom_site_fract_x
_atom_site_fract_y
_atom_site_fract_z
_atom_site_U_iso_or_equiv
_atom_site_adp_type
_atom_site_occupancy
_atom_site_calc_flag
Br(1) Br -0.1213(5) 0.6927(4) 0.6217(2) 0.076(1) Uani 1.00 d
Br(2) Br -0.6605(7) 0.8597(6) 0.3467(3) 0.123(2) Uani 1.00 d
O(1) O -0.487(2) 0.347(2) 0.171(1) 0.046(5) Uani 1.00 d
O(2) O -0.274(2) 0.624(2) 0.261(1) 0.041(4) Uani 1.00 d
O(3) O -0.211(2) 0.879(2) 0.076(1) 0.051(5) Uani 1.00 d
O(4) O -0.531(2) 0.785(2) 0.112(1) 0.043(4) Uani 1.00 d
C(2) C -0.275(3) 0.582(3) 0.379(2) 0.042(7) Uani 1.00 d
C(3) C -0.406(4) 0.491(3) 0.163(2) 0.056(8) Uani 1.00 d
C(4) C -0.391(3) 0.551(3) 0.047(2) 0.038(6) Uani 1.00 d
C(5) C -0.352(3) 0.764(3) 0.079(2) 0.040(6) Uani 1.00 d
C(6) C -0.086(3) 0.418(3) 0.080(2) 0.040(6) Uani 1.00 d
C(7) C -0.184(2) 0.528(3) 0.023(2) 0.034(5) Uani 1.00 d
C(8) C -0.092(3) 0.613(3) -0.057(2) 0.037(6) Uani 1.00 d
C(9) C -0.138(4) 0.751(3) 0.465(2) 0.061(8) Uani 1.00 d
C(10) C -0.501(3) 0.965(3) 0.161(2) 0.043(6) Uani 1.00 d
C(11) C -0.696(4) 0.951(3) 0.204(2) 0.067(9) Uani 1.00 d
H(1) H -0.1502 0.6731 -0.1345 0.0948 Uiso 1.00 calc
H(2) H -0.4165 0.5441 0.3872 0.0516 Uiso 1.00 calc
H(3) H -0.2148 0.4881 0.3911 0.0516 Uiso 1.00 calc
H(4) H -0.2006 0.8459 0.4570 0.0712 Uiso 1.00 calc
H(5) H 0.0026 0.7953 0.4543 0.0712 Uiso 1.00 calc
H(6) H -0.3716 1.0207 0.2262 0.0523 Uiso 1.00 calc
H(7) H -0.4923 1.0407 0.1041 0.0523 Uiso 1.00 calc
H(8) H -0.8221 0.8768 0.1438 0.0793 Uiso 1.00 calc
H(9) H -0.7154 1.0685 0.2208 0.0793 Uiso 1.00 calc
H(10) H -0.2540 0.3346 0.0971 0.0948 Uiso 1.00 calc

loop_
_atom_site_aniso_label
_atom_site_aniso_U_11
_atom_site_aniso_U_22
_atom_site_aniso_U_33
_atom_site_aniso_U_12
_atom_site_aniso_U_13
_atom_site_aniso_U_23
Br(1) 0.088(2) 0.115(3) 0.042(1) 0.057(2) 0.021(1) 0.018(2)
Br(2) 0.162(4) 0.195(5) 0.113(3) 0.129(4) 0.104(3) 0.101(3)
O(1) 0.06(1) 0.06(1) 0.043(7) 0.041(9) 0.014(7) 0.026(8)
O(2) 0.054(9) 0.024(8) 0.032(6) 0.000(7) 0.002(7) 0.004(6)
O(3) 0.038(9) 0.07(1) 0.052(9) 0.015(9) 0.033(8) 0.018(8)
O(4) 0.030(8) 0.045(10) 0.051(8) 0.003(7) 0.028(7) -0.001(7)
C(2) 0.04(1) 0.09(2) 0.04(1) 0.06(1) 0.035(10) 0.04(1)
C(3) 0.12(2) 0.01(1) 0.04(1) 0.04(2) 0.02(1) 0.00(1)
C(4) 0.03(1) 0.03(1) 0.031(9) -0.01(1) -0.004(9) 0.000(9)
C(5) 0.03(1) 0.08(2) 0.035(9) 0.05(1) 0.020(9) 0.00(1)
C(6) 0.02(1) 0.08(2) 0.042(10) 0.04(1) 0.014(8) 0.02(1)
C(7) -0.003(8) 0.03(1) 0.05(1) -0.024(8) -0.013(7) 0.023(10)
C(8) 0.02(1) 0.06(2) 0.037(9) 0.01(1) 0.008(8) 0.009(10)
C(9) 0.07(2) 0.02(1) 0.08(2) 0.02(1) 0.00(1) 0.01(1)
C(10) 0.04(1) 0.01(1) 0.05(1) -0.009(10) 0.00(1) -0.012(10)
C(11) 0.07(2) 0.11(2) 0.05(1) 0.05(2) 0.02(1) 0.02(1)

loop_
_atom_type_symbol
_atom_type_description
_atom_type_scat_dispersion_real
_atom_type_scat_dispersion_imag
_atom_type_scat_source
C C 0.018 0.009
;International Tables for Crystallography
(1992, Vol. C, Tables 4.2.6.8 and 6.1.1.1)
;
H H 0.000 0.000
;International Tables for Crystallography
(1992, Vol. C, Table 6.1.1.2)
;
Br Br -0.676 1.280
;International Tables for Crystallography
(1992, Vol. C, Tables 4.2.6.8 and 6.1.1.1)
;
O O 0.049 0.032
;International Tables for Crystallography
(1992, Vol. C, Tables 4.2.6.8 and 6.1.1.1)
;

loop_
_geom_angle_atom_site_label_1
_geom_angle_atom_site_label_2
_geom_angle_atom_site_label_3
_geom_angle
_geom_angle_site_symmetry_2
_geom_angle_site_symmetry_3
_geom_angle_publ_flag
C(2) O(2) C(3) 115(1) 1_555 1_555 yes
C(5) O(4) C(10) 112(1) 1_555 1_555 yes
O(2) C(2) C(9) 103(1) 1_555 1_555 yes
O(1) C(3) O(2) 121(1) 1_555 1_555 yes
O(1) C(3) C(4) 126(1) 1_555 1_555 yes
O(2) C(3) C(4) 110(1) 1_555 1_555 yes
C(3) C(4) C(4) 107(1) 1_555 2_465 yes
C(3) C(4) C(5) 104(1) 1_555 1_555 yes
C(3) C(4) C(7) 107(1) 1_555 1_555 yes
C(4) C(4) C(5) 111(1) 2_465 1_555 yes
C(4) C(4) C(7) 118(2) 2_465 1_555 yes
C(5) C(4) C(7) 106(1) 1_555 1_555 yes
O(3) C(5) O(4) 124(1) 1_555 1_555 yes
O(3) C(5) C(4) 128(1) 1_555 1_555 yes
O(4) C(5) C(4) 107(1) 1_555 1_555 yes
C(7) C(6) C(8) 121(1) 1_555 2_565 yes
C(4) C(7) C(6) 119(1) 1_555 1_555 yes
C(4) C(7) C(8) 121(1) 1_555 1_555 yes
C(6) C(7) C(8) 118(1) 1_555 1_555 yes
C(6) C(8) C(7) 119(1) 2_565 1_555 yes
Br(1) C(9) C(2) 104(1) 1_555 1_555 yes
O(4) C(10) C(11) 102(1) 1_555 1_555 yes
Br(2) C(11) C(10) 108(1) 1_555 1_555 yes

loop_
_geom_bond_atom_site_label_1
_geom_bond_atom_site_label_2
_geom_bond_distance
_geom_bond_site_symmetry_2
_geom_bond_publ_flag
Br(1) C(9) 1.98(2) . yes
Br(2) C(11) 1.94(2) . yes
O(1) C(3) 1.16(2) . yes
O(2) C(2) 1.49(2) . yes
O(2) C(3) 1.39(2) . yes
O(3) C(5) 1.14(2) . yes
O(4) C(5) 1.40(2) . yes
O(4) C(10) 1.42(2) . yes
C(2) C(9) 1.49(3) . yes
C(3) C(4) 1.54(3) . yes
C(4) C(4) 1.55(3) 2_465 yes
C(4) C(5) 1.63(3) . yes
C(4) C(7) 1.56(3) . yes
C(6) C(7) 1.42(2) . yes
C(6) C(8) 1.38(2) 2_565 yes
C(7) C(8) 1.41(2) . yes
C(10) C(11) 1.51(3) . yes

loop_
_geom_contact_atom_site_label_1
_geom_contact_atom_site_label_2
_geom_contact_distance
_geom_contact_site_symmetry_2
O(1) C(10) 3.03(2) 1_545
O(1) C(11) 3.23(3) 1_545
O(3) C(11) 3.32(3) 1_655

loop_
_geom_torsion_atom_site_label_1
_geom_torsion_atom_site_label_2
_geom_torsion_atom_site_label_3
_geom_torsion_atom_site_label_4
_geom_torsion
_geom_torsion_site_symmetry_1
_geom_torsion_site_symmetry_2
_geom_torsion_site_symmetry_3
_geom_torsion_site_symmetry_4
_geom_torsion_publ_flag
Br(1) C(9) C(2) O(2) -176(1) 1_555 1_555 1_555 1_555 yes
Br(2) C(11) C(10) O(4) 74(1) 1_555 1_555 1_555 1_555 yes
O(1) C(3) O(2) C(2) -10(3) 1_555 1_555 1_555 1_555 yes
O(1) C(3) C(4) C(4) 39(3) 1_555 1_555 1_555 2_465 yes
O(1) C(3) C(4) C(5) 158(2) 1_555 1_555 1_555 1_555 yes
O(1) C(3) C(4) C(7) -88(2) 1_555 1_555 1_555 1_555 yes
O(2) C(3) C(4) C(4) -151(2) 1_555 1_555 1_555 2_465 yes
O(2) C(3) C(4) C(5) -33(2) 1_555 1_555 1_555 1_555 yes
O(2) C(3) C(4) C(7) 80(2) 1_555 1_555 1_555 1_555 yes
O(3) C(5) O(4) C(10) -10(2) 1_555 1_555 1_555 1_555 yes
O(3) C(5) C(4) C(3) 119(2) 1_555 1_555 1_555 1_555 yes
O(3) C(5) C(4) C(4) -124(2) 1_555 1_555 1_555 2_465 yes
O(3) C(5) C(4) C(7) 5(2) 1_555 1_555 1_555 1_555 yes
O(4) C(5) C(4) C(3) -61(1) 1_555 1_555 1_555 1_555 yes
O(4) C(5) C(4) C(4) 54(2) 1_555 1_555 1_555 2_465 yes
O(4) C(5) C(4) C(7) -174(1) 1_555 1_555 1_555 1_555 yes
C(2) O(2) C(3) C(4) 179(1) 1_555 1_555 1_555 1_555 yes
C(3) O(2) C(2) C(9) -174(1) 1_555 1_555 1_555 1_555 yes
C(3) C(4) C(4) C(3) 180.0 1_555 1_555 2_465 2_465 yes
C(3) C(4) C(4) C(5) -65(2) 1_555 1_555 2_465 2_465 yes
C(3) C(4) C(4) C(7) 58(2) 1_555 1_555 2_465 2_465 yes
C(3) C(4) C(7) C(6) 17(2) 1_555 1_555 1_555 1_555 yes
C(3) C(4) C(7) C(8) -162(1) 1_555 1_555 1_555 1_555 yes
C(4) C(4) C(7) C(6) 103(2) 1_555 2_465 2_465 2_465 yes
C(4) C(4) C(7) C(8) -75(2) 1_555 2_465 2_465 2_465 yes
C(4) C(5) O(4) C(10) 170(1) 1_555 1_555 1_555 1_555 yes
C(4) C(7) C(6) C(8) 176(1) 1_555 1_555 1_555 2_565 yes
C(4) C(7) C(8) C(6) -176(1) 1_555 1_555 1_555 2_565 yes
C(5) O(4) C(10) C(11) -172(1) 1_555 1_555 1_555 1_555 yes
C(5) C(4) C(4) C(5) 180.0 1_555 1_555 2_465 2_465 yes
C(5) C(4) C(4) C(7) -55(2) 1_555 1_555 2_465 2_465 yes
C(5) C(4) C(7) C(6) 129(1) 1_555 1_555 1_555 1_555 yes
C(5) C(4) C(7) C(8) -50(2) 1_555 1_555 1_555 1_555 yes
C(7) C(4) C(4) C(7) -180.0 1_555 1_555 2_465 2_465 yes
